data_7100696
loop_
_publ_author_name
'Philip Mountford'
'Andrew R. Cowley'
'Robert G. Howe'
'Sally C. Lawrence'
'Suparabhorn Subongkoj'
'Cara S. Tredget'

_publ_section_title
;
A Novel Transformation of a Zirconium Imido Compound
and the Development of a New Class of N3 Donor Heteroscorpionate Ligand
;
_journal_name_full 'Chemical Communications'
_journal_paper_doi 10.1039/b513927a
_journal_year 2006
_chemical_formula_moiety ' C23 H34 Cl3 N5 Si Zr, C4 H8 O '
_chemical_formula_sum 'C27 H42 Cl3 N5 O Si Zr'
_chemical_formula_weight 678.33
_space_group_IT_number 62
_symmetry_cell_setting orthorhombic
_symmetry_space_group_name_Hall '-P 2ac 2n'
_symmetry_space_group_name_H-M 'P n m a'
_cell_angle_alpha 90
_cell_angle_beta 90
_cell_angle_gamma 90
_cell_formula_units_Z 4
_cell_length_a 20.1923(7)
_cell_length_b 17.1332(6)
_cell_length_c 9.1763(3)
_cell_measurement_temperature 150
_cell_volume 3174.62(19)
_diffrn_ambient_temperature 150
_exptl_crystal_density_diffrn 1.419
_cod_depositor_comments
;
The following automatic conversions were performed:
'_symmetry_cell_setting' value 'Orthorhombic' changed to 'orthorhombic'
according to '/home/saulius/struct/CIF-dictionaries/cif_core.dic'
dictionary named 'cif_core.dic' version 2.4.1 from 2010-06-29.

Automatic conversion script
Id: cif_fix_enum 1527 2010-12-29 10:47:43Z saulius 
;
_cod_original_formula_sum ' C27 H42 Cl3 N5 O Si Zr '
_cod_database_code 7100696

loop_
_symmetry_equiv_pos_as_xyz
x,y,z
-x,-y,-z
-x+1/2,y+1/2,z+1/2
x+1/2,-y+1/2,-z+1/2
x,-y+1/2,z
-x,y+1/2,-z
-x+1/2,-y,z+1/2
x+1/2,y,-z+1/2

loop_
_atom_site_label
_atom_site_type_symbol
_atom_site_fract_x
_atom_site_fract_y
_atom_site_fract_z
_atom_site_U_iso_or_equiv
_atom_site_occupancy
_atom_site_adp_type
_atom_site_refinement_flags_posn
_atom_site_refinement_flags_adp
_atom_site_refinement_flags_occupancy
_atom_site_disorder_assembly
_atom_site_disorder_group
Zr1 Zr 0.55885(2) 0.2500 0.00905(5) 0.0300 1.0000 Uani S T . . .
Cl1 Cl 0.61234(5) 0.14417(6) -0.11607(10) 0.0435 1.0000 Uani . . . . .
Cl2 Cl 0.45975(7) 0.2500 -0.14251(14) 0.0411 1.0000 Uani S T . . .
N1 N 0.49871(13) 0.16012(18) 0.1542(3) 0.0320 1.0000 Uani . . . . .
N2 N 0.50609(13) 0.16928(17) 0.3048(3) 0.0313 1.0000 Uani . . . . .
Si1 Si 0.55767(6) 0.2500 0.34910(13) 0.0286 1.0000 Uani S T . . .
N3 N 0.61136(18) 0.2500 0.2085(4) 0.0296 1.0000 Uani S T . . .
C1 C 0.45784(16) 0.0990(2) 0.1360(4) 0.0360 1.0000 Uani . . . . .
C2 C 0.43984(18) 0.0689(2) 0.2703(4) 0.0415 1.0000 Uani . . . . .
C3 C 0.47014(17) 0.1134(2) 0.3753(4) 0.0374 1.0000 Uani . . . . .
C4 C 0.4374(2) 0.0705(2) -0.0117(4) 0.0475 1.0000 Uani . . . . .
C5 C 0.4677(2) 0.1071(3) 0.5376(5) 0.0501 1.0000 Uani . . . . .
C6 C 0.5863(3) 0.2500 0.5379(6) 0.0427 1.0000 Uani S T . . .
C7 C 0.6820(2) 0.2500 0.2391(5) 0.0292 1.0000 Uani S T . . .
C8 C 0.71550(17) 0.1786(2) 0.2560(4) 0.0330 1.0000 Uani . . . . .
C9 C 0.78275(17) 0.1809(2) 0.2921(4) 0.0382 1.0000 Uani . . . . .
C10 C 0.8161(2) 0.2500 0.3111(6) 0.0423 1.0000 Uani S T . . .
C11 C 0.68202(18) 0.0999(2) 0.2377(5) 0.0427 1.0000 Uani . . . . .
C12 C 0.7213(2) 0.0457(3) 0.1385(6) 0.0577 1.0000 Uani . . . . .
C13 C 0.6703(2) 0.0606(3) 0.3854(6) 0.0638 1.0000 Uani . . . . .
O1 O 0.8016(8) 0.3132(8) 0.8094(14) 0.0871 0.5000 Uani D U . 1 -1
C14 C 0.7601(5) 0.2690(6) 0.7008(10) 0.0668 0.5000 Uani D U . 1 -1
C15 C 0.7819(6) 0.1829(7) 0.7001(16) 0.0759 0.5000 Uani D U . 1 -1
C16 C 0.8157(13) 0.1725(13) 0.845(3) 0.1012 0.5000 Uani D U . 1 -1
C17 C 0.8093(5) 0.2537(14) 0.9174(9) 0.1023 0.5000 Uani D U . 1 -1
H21 H 0.4102 0.0230 0.2876 0.0499 1.0000 Uiso . . . . .
H41 H 0.4071 0.0247 -0.0008 0.0570 1.0000 Uiso . . . . .
H42 H 0.4776 0.0544 -0.0679 0.0570 1.0000 Uiso . . . . .
H43 H 0.4140 0.1132 -0.0650 0.0570 1.0000 Uiso . . . . .
H51 H 0.4386 0.0623 0.5659 0.0601 1.0000 Uiso . . . . .
H52 H 0.5134 0.0981 0.5761 0.0601 1.0000 Uiso . . . . .
H53 H 0.4495 0.1565 0.5795 0.0601 1.0000 Uiso . . . . .
H61 H 0.5472 0.2500 0.6049 0.0512 1.0000 Uiso . . . . .
H62 H 0.6137 0.2977 0.5561 0.0512 1.0000 Uiso . . . . .
H91 H 0.8073 0.1306 0.3044 0.0459 1.0000 Uiso . . . . .
H101 H 0.8640 0.2500 0.3384 0.0508 1.0000 Uiso . . . . .
H111 H 0.6383 0.1101 0.1904 0.0513 1.0000 Uiso . . . . .
H121 H 0.6976 -0.0053 0.1294 0.0692 1.0000 Uiso . . . . .
H122 H 0.7663 0.0367 0.1811 0.0692 1.0000 Uiso . . . . .
H123 H 0.7258 0.0701 0.0400 0.0692 1.0000 Uiso . . . . .
H131 H 0.6483 0.0090 0.3702 0.0766 1.0000 Uiso . . . . .
H132 H 0.7137 0.0526 0.4357 0.0766 1.0000 Uiso . . . . .
H133 H 0.6413 0.0946 0.4468 0.0766 1.0000 Uiso . . . . .
H141 H 0.7663 0.2918 0.6015 0.0802 0.5000 Uiso . . . 1 -1
H142 H 0.7124 0.2725 0.7290 0.0802 0.5000 Uiso . . . 1 -1
H151 H 0.8133 0.1725 0.6181 0.0910 0.5000 Uiso . . . 1 -1
H152 H 0.7428 0.1475 0.6914 0.0910 0.5000 Uiso . . . 1 -1
H161 H 0.8633 0.1579 0.8320 0.1214 0.5000 Uiso . . . 1 -1
H162 H 0.7929 0.1317 0.9047 0.1214 0.5000 Uiso . . . 1 -1
H171 H 0.8501 0.2646 0.9757 0.1227 0.5000 Uiso . . . 1 -1
H172 H 0.7699 0.2540 0.9832 0.1227 0.5000 Uiso . . . 1 -1

loop_
_atom_site_aniso_label
_atom_site_aniso_U_11
_atom_site_aniso_U_22
_atom_site_aniso_U_33
_atom_site_aniso_U_23
_atom_site_aniso_U_13
_atom_site_aniso_U_12
Zr1 0.0276(2) 0.0379(2) 0.0245(2) 0.0000 -0.00116(19) 0.0000
Cl1 0.0443(5) 0.0483(5) 0.0378(4) -0.0054(4) 0.0044(4) 0.0050(4)
Cl2 0.0382(6) 0.0512(8) 0.0338(6) 0.0000 -0.0096(5) 0.0000
N1 0.0270(13) 0.0380(15) 0.0308(15) 0.0015(12) -0.0036(10) 0.0001(12)
N2 0.0272(13) 0.0377(15) 0.0290(14) 0.0033(12) 0.0016(11) -0.0002(12)
Si1 0.0233(6) 0.0372(7) 0.0254(6) 0.0000 0.0004(5) 0.0000
N3 0.0215(18) 0.039(2) 0.0280(19) 0.0000 -0.0021(15) 0.0000
C1 0.0246(15) 0.0327(17) 0.051(2) 0.0003(16) -0.0055(14) -0.0005(13)
C2 0.0310(16) 0.0375(18) 0.056(2) 0.0049(17) 0.0023(17) -0.0024(17)
C3 0.0308(17) 0.0402(19) 0.0413(18) 0.0046(17) 0.0080(15) -0.0007(15)
C4 0.046(2) 0.043(2) 0.054(2) 0.0003(19) -0.0153(19) -0.0072(18)
C5 0.056(2) 0.051(2) 0.043(2) 0.0092(19) 0.0157(18) -0.009(2)
C6 0.041(3) 0.056(3) 0.032(2) 0.0000 -0.003(2) 0.0000
C7 0.025(2) 0.039(3) 0.024(2) 0.0000 0.0039(17) 0.0000
C8 0.0272(16) 0.041(2) 0.0304(16) 0.0001(15) -0.0002(13) 0.0017(14)
C9 0.0267(17) 0.043(2) 0.045(2) 0.0006(16) -0.0029(15) 0.0063(15)
C10 0.026(2) 0.055(3) 0.047(3) 0.0000 -0.001(2) 0.0000
C11 0.0326(18) 0.039(2) 0.057(2) 0.0043(18) -0.0081(17) 0.0020(15)
C12 0.049(2) 0.045(2) 0.080(3) -0.015(2) -0.008(2) 0.0081(19)
C13 0.059(3) 0.051(3) 0.082(3) 0.015(2) -0.001(3) -0.002(2)
O1 0.095(11) 0.081(6) 0.086(7) -0.014(5) 0.016(6) 0.007(6)
C14 0.071(6) 0.082(9) 0.047(4) 0.006(4) 0.009(4) 0.036(6)
C15 0.062(7) 0.076(8) 0.089(7) -0.016(6) 0.003(6) 0.023(5)
C16 0.064(9) 0.104(7) 0.136(14) 0.072(8) -0.023(9) 0.000(8)
C17 0.095(8) 0.164(7) 0.047(4) 0.018(6) -0.006(4) -0.066(13)

loop_
_geom_bond_atom_site_label_1
_geom_bond_site_symmetry_1
_geom_bond_atom_site_label_2
_geom_bond_site_symmetry_2
_geom_bond_distance
_geom_bond_publ_flag
Zr1 . Cl1 . 2.4026(10) yes
Zr1 . Cl1 5_555 2.4026(10) yes
Zr1 . Cl2 . 2.4370(13) yes
Zr1 . N1 . 2.371(3) yes
Zr1 . N1 5_555 2.371(3) yes
Zr1 . N3 . 2.115(4) yes
N1 . N2 . 1.399(4) yes
N1 . C1 . 1.344(5) yes
N2 . Si1 . 1.778(3) yes
N2 . C3 . 1.364(5) yes
Si1 . N3 . 1.685(4) yes
Si1 . C6 . 1.826(5) yes
N3 . C7 . 1.454(6) yes
C1 . C2 . 1.384(5) yes
C1 . C4 . 1.499(5) yes
C2 . C3 . 1.374(6) yes
C2 . H21 . 1.000 no
C3 . C5 . 1.494(5) yes
C4 . H41 . 1.000 no
C4 . H42 . 1.000 no
C4 . H43 . 1.000 no
C5 . H51 . 1.000 no
C5 . H52 . 1.000 no
C5 . H53 . 1.000 no
C6 . H61 . 1.000 no
C6 . H62 . 1.000 no
C6 . H62 5_555 1.000 no
C7 . C8 . 1.406(4) yes
C7 . C8 5_555 1.406(4) yes
C8 . C9 . 1.398(5) yes
C8 . C11 . 1.518(5) yes
C9 . C10 . 1.373(5) yes
C9 . H91 . 1.000 no
C10 . H101 . 1.000 no
C11 . C12 . 1.522(6) yes
C11 . C13 . 1.532(7) yes
C11 . H111 . 1.000 no
C12 . H121 . 1.000 no
C12 . H122 . 1.000 no
C12 . H123 . 1.000 no
C13 . H131 . 1.000 no
C13 . H132 . 1.000 no
C13 . H133 . 1.000 no
O1 . C14 . 1.506(12) yes
O1 . C17 . 1.431(14) yes
C14 . C15 . 1.538(13) yes
C14 . H141 . 1.000 no
C14 . H142 . 1.000 no
C15 . C16 . 1.507(15) yes
C15 . H151 . 1.000 no
C15 . H152 . 1.000 no
C16 . C17 . 1.547(17) yes
C16 . H161 . 1.000 no
C16 . H162 . 1.000 no
C17 . H171 . 1.000 no
C17 . H172 . 1.000 no
